data_8000564
loop_
_publ_author_name
'Xiao, Bao'
'Sun, Qihao'
'Wang, Shiyao'
'Ji, Leilei'
'Li, Yingrui'
'Xi, Shouzhi'
'Zhang, Bin-Bin'
'Wang, Junjie'
'Jie, Wanqi'
'Xu, Yadong'

_publ_section_title
;
 Two-Dimensional Dion-Jacobson Perovskite
 (NH<sub>3</sub>C<sub>4</sub>H<sub>8</sub>NH<sub>3</sub>)CsPb<sub>2</sub>Br<sub>7</sub>
 with High X-ray Sensitivity and Peak Discrimination of \a-Particles.
;
_journal_name_full 'The journal of physical chemistry letters'
_journal_page_first 1187
_journal_page_last 1193
_journal_paper_doi 10.1021/acs.jpclett.1c04204
_journal_year 2022
_chemical_formula_moiety 'Br7 Cs Pb2, C4 H14 N2'
_chemical_formula_sum 'C4 H14 Br7 Cs N2 Pb2'
_chemical_formula_weight 1196.83
_space_group_crystal_system monoclinic
_space_group_IT_number 11
_space_group_name_Hall '-P 2yb'
_space_group_name_H-M_alt 'P 1 21/m 1'
_atom_sites_solution_hydrogens geom
_atom_sites_solution_primary dual
_audit_creation_date 2021-11-11
_audit_creation_method
;
Olex2 1.5
(compiled 2021.10.07 svn.r9718050b for OlexSys, GUI svn.r6410)
;
_cell_angle_alpha 90
_cell_angle_beta 90.441(4)
_cell_angle_gamma 90
_cell_formula_units_Z 4
_cell_length_a 8.0489(10)
_cell_length_b 31.099(4)
_cell_length_c 8.3796(10)
_cell_measurement_reflns_used 7899
_cell_measurement_temperature 296.15
_cell_measurement_theta_max 29.02
_cell_measurement_theta_min 2.53
_cell_volume 2097.5(5)
_computing_cell_refinement 'SAINT V8.40B (Bruker, 2019)'
_computing_data_collection 'Bruker BIS V6.2.1'
_computing_data_reduction 'SAINT V8.40B (Bruker, 2019)'
_computing_molecular_graphics 'Olex2 1.5 (Dolomanov et al., 2009)'
_computing_publication_material 'Olex2 1.5 (Dolomanov et al., 2009)'
_computing_structure_refinement 'SHELXL 2018/3 (Sheldrick, 2015)'
_computing_structure_solution 'SHELXT  (Sheldrick, 2015)'
_diffrn_ambient_temperature 296.15
_diffrn_detector CPAD
_diffrn_detector_area_resol_mean 7.41
_diffrn_detector_type 'Bruker PHOTON 100'
_diffrn_measured_fraction_theta_full 0.996
_diffrn_measured_fraction_theta_max 0.996
_diffrn_measurement_device 'three-circle diffractometer'
_diffrn_measurement_device_type 'Bruker D8 VENTURE TXS PHOTON 100'
_diffrn_measurement_method '\w and \f shutterless scans'
_diffrn_measurement_specimen_support 'nylon loop'
_diffrn_radiation_monochromator 'Helios Multi-layer Optic'
_diffrn_radiation_probe x-ray
_diffrn_radiation_type MoK\a
_diffrn_radiation_wavelength 0.71073
_diffrn_reflns_av_R_equivalents 0.0558
_diffrn_reflns_av_unetI/netI 0.0482
_diffrn_reflns_Laue_measured_fraction_full 0.996
_diffrn_reflns_Laue_measured_fraction_max 0.996
_diffrn_reflns_limit_h_max 6
_diffrn_reflns_limit_h_min -9
_diffrn_reflns_limit_k_max 37
_diffrn_reflns_limit_k_min -37
_diffrn_reflns_limit_l_max 9
_diffrn_reflns_limit_l_min -10
_diffrn_reflns_number 15723
_diffrn_reflns_point_group_measured_fraction_full 0.996
_diffrn_reflns_point_group_measured_fraction_max 0.996
_diffrn_reflns_theta_full 25.242
_diffrn_reflns_theta_max 25.347
_diffrn_reflns_theta_min 2.431
_diffrn_source TXS
_diffrn_source_current 40.0
_diffrn_source_power 2.0
_diffrn_source_type 'Rotaing Anode'
_diffrn_source_voltage 50.0
_diffrn_standards_number 0
_exptl_absorpt_coefficient_mu 31.061
_exptl_absorpt_correction_T_max 0.0173
_exptl_absorpt_correction_T_min 0.0019
_exptl_absorpt_correction_type multi-scan
_exptl_absorpt_process_details
;
SADABS-2016/2 (Bruker,2016/2) was used for absorption correction.
wR2(int) was 0.1437 before and 0.0825 after correction.
The Ratio of minimum to maximum transmission is 0.1098.
The \l/2 correction factor is Not present.
;
_exptl_crystal_density_diffrn 3.790
_exptl_crystal_description block
_exptl_crystal_F_000 2064
_exptl_crystal_size_max 0.12
_exptl_crystal_size_mid 0.1
_exptl_crystal_size_min 0.1
_refine_diff_density_max 3.580
_refine_diff_density_min -2.749
_refine_diff_density_rms 0.351
_refine_ls_extinction_coef 0.00041(8)
_refine_ls_extinction_expression Fc^*^=kFc[1+0.001xFc^2^\l^3^/sin(2\q)]^-1/4^
_refine_ls_extinction_method 'SHELXL-2018/3 (Sheldrick 2018)'
_refine_ls_goodness_of_fit_ref 1.095
_refine_ls_hydrogen_treatment constr
_refine_ls_matrix_type full
_refine_ls_number_parameters 154
_refine_ls_number_reflns 3888
_refine_ls_number_restraints 0
_refine_ls_restrained_S_all 1.095
_refine_ls_R_factor_all 0.0655
_refine_ls_R_factor_gt 0.0580
_refine_ls_shift/su_max 0.001
_refine_ls_shift/su_mean 0.000
_refine_ls_structure_factor_coef Fsqd
_refine_ls_weighting_details 'w=1/[\s^2^(Fo^2^)+(0.0645P)^2^+64.8607P] where P=(Fo^2^+2Fc^2^)/3'
_refine_ls_weighting_scheme calc
_refine_ls_wR_factor_gt 0.1542
_refine_ls_wR_factor_ref 0.1600
_reflns_Friedel_coverage 0.000
_reflns_number_gt 3272
_reflns_number_total 3888
_reflns_threshold_expression 'I > 2\s(I)'
_cod_data_source_file jz1c04204_si_002.cif
_cod_data_source_block a
_cod_depositor_comments
;
The following automatic conversions were performed:

data item '_diffrn_radiation_probe' value 'X-ray' was changed to
'x-ray' in accordance with the
/home/data/users/saulius/crontab/automatic-downloads/current/ACS/lib/dictionaries/cif_core.dic
dictionary named 'cif_core.dic' version 2.4.2 last updated on
2011-04-26.

Automatic conversion script
Id: cif_fix_values 7556 2019-12-06 15:28:31Z antanas 
;
_cod_database_code 8000564
_shelx_shelxl_version_number 2018/3
_shelx_space_group_comment
;
The symmetry employed for this shelxl refinement is uniquely defined
by the following loop, which should always be used as a source of
symmetry information in preference to the above space-group names.
They are only intended as comments.
;
_shelx_estimated_absorpt_t_max 0.147
_shelx_estimated_absorpt_t_min 0.118
_olex2_refinement_description
;
1. Fixed Uiso
 At 1.2 times of:
  All C(H,H) groups
 At 1.5 times of:
  All N(H,H,H) groups
2.a Secondary CH2 refined with riding coordinates:
 C1(H1A,H1B), C2(H2A,H2B), C3(H3A,H3B), C4(H4A,H4B)
2.b Idealised Me refined as rotating group:
 N2(H2C,H2D,H2E), N1(H1C,H1D,H1E)
;
_olex2_submission_special_instructions 'No special instructions were received'

loop_
_space_group_symop_operation_xyz
'x, y, z'
'-x, y+1/2, -z'
'-x, -y, -z'
'x, -y-1/2, z'

loop_
_atom_site_label
_atom_site_type_symbol
_atom_site_fract_x
_atom_site_fract_y
_atom_site_fract_z
_atom_site_U_iso_or_equiv
_atom_site_adp_type
_atom_site_occupancy
_atom_site_site_symmetry_order
_atom_site_calc_flag
_atom_site_refinement_flags_posn
_atom_site_refinement_flags_adp
_atom_site_refinement_flags_occupancy
_atom_site_disorder_assembly
_atom_site_disorder_group
Pb1 Pb 0.28436(8) 0.34526(2) 0.12236(7) 0.0377(2) Uani 1 1 d . . . . .
Pb2 Pb 0.78191(8) 0.34557(2) 0.62115(7) 0.0377(2) Uani 1 1 d . . . . .
Cs1 Cs 0.8023(3) 0.250000 0.1809(2) 0.0579(5) Uani 1 2 d S T P . .
Cs2 Cs 1.2659(3) 0.250000 0.6821(2) 0.0565(5) Uani 1 2 d S T P . .
Br7 Br 0.8481(2) 0.43826(6) 0.6634(2) 0.0446(4) Uani 1 1 d . . . . .
Br6 Br 1.0797(2) 0.32989(6) 0.4151(2) 0.0481(5) Uani 1 1 d . . . . .
Br2 Br 0.2117(2) 0.43706(6) 0.1618(2) 0.0484(5) Uani 1 1 d . . . . .
Br4 Br 0.5902(3) 0.36027(7) 0.3192(2) 0.0527(5) Uani 1 1 d . . . . .
Br8 Br 0.9875(2) 0.32917(6) 0.9137(2) 0.0494(5) Uani 1 1 d . . . . .
Br1 Br 0.4772(3) 0.35851(6) -0.1804(2) 0.0521(5) Uani 1 1 d . . . . .
Br3 Br 0.3545(4) 0.250000 0.1166(4) 0.0601(8) Uani 1 2 d S T P . .
Br5 Br 0.7136(4) 0.250000 0.6103(4) 0.0607(8) Uani 1 2 d S T P . .
C1 C 0.735(2) 0.4835(6) 0.235(2) 0.048(4) Uani 1 1 d . . . . .
H1A H 0.847195 0.495020 0.236503 0.058 Uiso 1 1 calc R U . . .
H1B H 0.726559 0.462833 0.321195 0.058 Uiso 1 1 calc R U . . .
C2 C 0.611(3) 0.5203(6) 0.264(2) 0.051(5) Uani 1 1 d . . . . .
H2A H 0.627469 0.542019 0.182140 0.062 Uiso 1 1 calc R U . . .
H2B H 0.499550 0.509107 0.251002 0.062 Uiso 1 1 calc R U . . .
C3 C 0.626(3) 0.5416(6) 0.428(2) 0.050(5) Uani 1 1 d . . . . .
H3A H 0.519386 0.553546 0.456817 0.060 Uiso 1 1 calc R U . . .
H3B H 0.656176 0.520092 0.506422 0.060 Uiso 1 1 calc R U . . .
C4 C 0.706(3) 0.4620(6) 0.085(2) 0.046(4) Uani 1 1 d . . . . .
H4A H 0.727123 0.481951 -0.001184 0.055 Uiso 1 1 calc R U . . .
H4B H 0.589995 0.453600 0.078753 0.055 Uiso 1 1 calc R U . . .
N2 N 0.813(2) 0.4225(5) 0.0633(18) 0.048(4) Uani 1 1 d . . . . .
H2C H 0.917877 0.428690 0.089915 0.072 Uiso 1 1 calc R U . . .
H2D H 0.808890 0.414160 -0.038229 0.072 Uiso 1 1 calc R U . . .
H2E H 0.776343 0.401391 0.125416 0.072 Uiso 1 1 calc R U . . .
N1 N 0.754(2) 0.5766(5) 0.429(2) 0.055(4) Uani 1 1 d . . . . .
H1C H 0.847803 0.566801 0.388175 0.083 Uiso 1 1 calc R U . . .
H1D H 0.771731 0.585065 0.529556 0.083 Uiso 1 1 calc R U . . .
H1E H 0.716953 0.598739 0.371868 0.083 Uiso 1 1 calc R U . . .

loop_
_atom_site_aniso_label
_atom_site_aniso_U_11
_atom_site_aniso_U_22
_atom_site_aniso_U_33
_atom_site_aniso_U_23
_atom_site_aniso_U_13
_atom_site_aniso_U_12
Pb1 0.0388(4) 0.0394(4) 0.0350(4) -0.0002(2) 0.0032(3) -0.0004(2)
Pb2 0.0390(4) 0.0400(4) 0.0341(4) -0.0001(2) 0.0030(3) 0.0001(2)
Cs1 0.0631(12) 0.0517(10) 0.0590(11) 0.000 0.0103(9) 0.000
Cs2 0.0601(11) 0.0531(10) 0.0561(10) 0.000 -0.0030(8) 0.000
Br7 0.0492(11) 0.0414(9) 0.0434(9) -0.0002(7) 0.0036(8) -0.0015(7)
Br6 0.0481(10) 0.0532(10) 0.0433(9) -0.0012(8) 0.0137(8) -0.0025(8)
Br2 0.0524(11) 0.0418(9) 0.0511(10) 0.0006(7) 0.0006(8) -0.0014(8)
Br4 0.0516(11) 0.0612(11) 0.0452(10) 0.0059(8) -0.0102(8) -0.0069(9)
Br8 0.0479(11) 0.0553(11) 0.0448(10) -0.0015(8) -0.0089(8) 0.0026(8)
Br1 0.0507(11) 0.0574(11) 0.0484(10) 0.0052(8) 0.0188(8) 0.0025(9)
Br3 0.073(2) 0.0371(13) 0.0705(19) 0.000 -0.0007(15) 0.000
Br5 0.070(2) 0.0413(14) 0.0709(19) 0.000 0.0092(15) 0.000
C1 0.049(11) 0.042(9) 0.053(11) -0.003(8) 0.003(9) 0.008(8)
C2 0.051(12) 0.056(11) 0.047(10) 0.003(9) 0.007(9) -0.008(9)
C3 0.058(12) 0.044(10) 0.048(10) -0.003(8) 0.014(9) -0.016(8)
C4 0.057(12) 0.052(10) 0.029(8) 0.002(7) 0.005(8) 0.018(8)
N2 0.049(9) 0.058(9) 0.036(8) -0.003(7) 0.006(7) 0.016(7)
N1 0.061(11) 0.045(9) 0.060(10) -0.005(7) 0.011(8) -0.008(8)

loop_
_atom_type_symbol
_atom_type_description
_atom_type_scat_dispersion_real
_atom_type_scat_dispersion_imag
_atom_type_scat_source
C C 0.0033 0.0016 'International Tables Vol C Tables 4.2.6.8 and 6.1.1.4'
H H 0.0000 0.0000 'International Tables Vol C Tables 4.2.6.8 and 6.1.1.4'
Br Br -0.2901 2.4595 'International Tables Vol C Tables 4.2.6.8 and 6.1.1.4'
Cs Cs -0.3680 2.1192 'International Tables Vol C Tables 4.2.6.8 and 6.1.1.4'
N N 0.0061 0.0033 'International Tables Vol C Tables 4.2.6.8 and 6.1.1.4'
Pb Pb -3.3944 10.1111 'International Tables Vol C Tables 4.2.6.8 and 6.1.1.4'

loop_
_geom_angle_atom_site_label_1
_geom_angle_atom_site_label_2
_geom_angle_atom_site_label_3
_geom_angle
_geom_angle_site_symmetry_1
_geom_angle_site_symmetry_3
_geom_angle_publ_flag
Br6 Pb1 Cs2 121.52(5) 1_455 1_454 ?
Br6 Pb1 Br1 177.29(6) 1_455 . ?
Br6 Pb1 Br3 87.75(8) 1_455 . ?
Br2 Pb1 Cs2 133.78(5) . 1_454 ?
Br2 Pb1 Br6 87.24(6) . 1_455 ?
Br2 Pb1 Br4 87.12(6) . . ?
Br2 Pb1 Br8 94.00(6) . 1_454 ?
Br2 Pb1 Br1 93.79(6) . . ?
Br2 Pb1 Br3 174.39(8) . . ?
Br4 Pb1 Cs2 123.27(5) . 1_454 ?
Br4 Pb1 Br6 91.65(6) . 1_455 ?
Br4 Pb1 Br8 177.55(6) . 1_454 ?
Br4 Pb1 Br1 90.90(6) . . ?
Br4 Pb1 Br3 90.51(8) . . ?
Br8 Pb1 Cs2 54.52(5) 1_454 1_454 ?
Br8 Pb1 Br6 90.58(6) 1_454 1_455 ?
Br8 Pb1 Br1 86.85(6) 1_454 . ?
Br8 Pb1 Br3 88.56(8) 1_454 . ?
Br1 Pb1 Cs2 56.12(5) . 1_454 ?
Br1 Pb1 Br3 91.33(8) . . ?
Br3 Pb1 Cs2 51.50(7) . 1_454 ?
Br7 Pb2 Cs1 134.28(4) . . ?
Br7 Pb2 Br6 94.78(5) . . ?
Br7 Pb2 Br4 92.50(6) . . ?
Br7 Pb2 Br8 88.28(5) . . ?
Br7 Pb2 Br1 87.13(6) . 1_556 ?
Br7 Pb2 Br5 174.83(7) . . ?
Br6 Pb2 Cs1 54.46(5) . . ?
Br6 Pb2 Br5 88.22(7) . . ?
Br4 Pb2 Cs1 57.17(5) . . ?
Br4 Pb2 Br6 86.98(6) . . ?
Br4 Pb2 Br8 177.18(6) . . ?
Br4 Pb2 Br1 91.71(6) . 1_556 ?
Br4 Pb2 Br5 91.85(8) . . ?
Br8 Pb2 Cs1 120.57(5) . . ?
Br8 Pb2 Br6 90.26(6) . . ?
Br8 Pb2 Br1 91.03(6) . 1_556 ?
Br8 Pb2 Br5 87.50(8) . . ?
Br1 Pb2 Cs1 123.27(5) 1_556 . ?
Br1 Pb2 Br6 177.72(6) 1_556 . ?
Br1 Pb2 Br5 89.96(7) 1_556 . ?
Br5 Pb2 Cs1 50.79(7) . . ?
Pb2 Cs1 Pb2 77.63(3) . 4_565 ?
Pb2 Cs1 Cs2 127.25(3) 4_565 1_554 ?
Pb2 Cs1 Cs2 127.25(3) . 1_554 ?
Pb2 Cs1 Cs2 56.15(3) 4_565 . ?
Pb2 Cs1 Cs2 56.15(3) . . ?
Cs2 Cs1 Cs2 96.62(4) . 1_554 ?
Br6 Cs1 Pb2 39.23(3) 4_565 4_565 ?
Br6 Cs1 Pb2 39.23(3) . . ?
Br6 Cs1 Pb2 91.78(5) 4_565 . ?
Br6 Cs1 Pb2 91.78(5) . 4_565 ?
Br6 Cs1 Cs2 40.51(4) . . ?
Br6 Cs1 Cs2 89.62(5) 4_565 1_554 ?
Br6 Cs1 Cs2 40.51(4) 4_565 . ?
Br6 Cs1 Cs2 89.62(5) . 1_554 ?
Br6 Cs1 Br6 79.98(7) 4_565 . ?
Br6 Cs1 Br4 63.17(4) 4_565 4_565 ?
Br6 Cs1 Br4 63.17(4) . . ?
Br6 Cs1 Br4 130.47(6) 4_565 . ?
Br6 Cs1 Br4 130.47(6) . 4_565 ?
Br4 Cs1 Pb2 107.11(5) 4_565 . ?
Br4 Cs1 Pb2 38.82(3) . . ?
Br4 Cs1 Pb2 38.82(3) 4_565 4_565 ?
Br4 Cs1 Pb2 107.11(5) . 4_565 ?
Br4 Cs1 Cs2 93.79(4) . . ?
Br4 Cs1 Cs2 120.10(4) 4_565 1_554 ?
Br4 Cs1 Cs2 120.10(4) . 1_554 ?
Br4 Cs1 Cs2 93.79(4) 4_565 . ?
Br4 Cs1 Br4 117.76(8) 4_565 . ?
Br8 Cs1 Pb2 156.34(6) 1_554 4_565 ?
Br8 Cs1 Pb2 94.08(4) 4_564 4_565 ?
Br8 Cs1 Pb2 94.08(4) 1_554 . ?
Br8 Cs1 Pb2 156.34(6) 4_564 . ?
Br8 Cs1 Cs2 42.98(4) 4_564 1_554 ?
Br8 Cs1 Cs2 42.98(4) 1_554 1_554 ?
Br8 Cs1 Cs2 100.77(5) 4_564 . ?
Br8 Cs1 Cs2 100.77(5) 1_554 . ?
Br8 Cs1 Br6 68.97(5) 1_554 . ?
Br8 Cs1 Br6 68.97(5) 4_564 4_565 ?
Br8 Cs1 Br6 120.48(7) 4_564 . ?
Br8 Cs1 Br6 120.48(7) 1_554 4_565 ?
Br8 Cs1 Br4 77.12(4) 1_554 . ?
Br8 Cs1 Br4 158.58(6) 4_564 . ?
Br8 Cs1 Br4 77.13(4) 4_564 4_565 ?
Br8 Cs1 Br4 158.58(6) 1_554 4_565 ?
Br8 Cs1 Br8 84.73(7) 4_564 1_554 ?
Br8 Cs1 Br5 133.12(5) 1_554 . ?
Br8 Cs1 Br5 133.12(5) 4_564 . ?
Br3 Cs1 Pb2 94.31(5) . . ?
Br3 Cs1 Pb2 94.31(5) . 4_565 ?
Br3 Cs1 Cs2 139.89(7) . . ?
Br3 Cs1 Cs2 123.49(7) . 1_554 ?
Br3 Cs1 Br6 129.99(5) . . ?
Br3 Cs1 Br6 129.99(5) . 4_565 ?
Br3 Cs1 Br4 67.62(4) . 4_565 ?
Br3 Cs1 Br4 67.62(4) . . ?
Br3 Cs1 Br8 108.52(6) . 4_564 ?
Br3 Cs1 Br8 108.52(6) . 1_554 ?
Br3 Cs1 Br5 86.87(9) . . ?
Br5 Cs1 Pb2 39.62(2) . 4_565 ?
Br5 Cs1 Pb2 39.62(2) . . ?
Br5 Cs1 Cs2 53.02(6) . . ?
Br5 Cs1 Cs2 149.64(8) . 1_554 ?
Br5 Cs1 Br6 67.58(6) . 4_565 ?
Br5 Cs1 Br6 67.58(6) . . ?
Br5 Cs1 Br4 68.30(4) . 4_565 ?
Br5 Cs1 Br4 68.30(4) . . ?
Pb1 Cs2 Pb1 77.50(3) 1_656 4_666 ?
Pb1 Cs2 Cs1 55.79(3) 4_666 1_556 ?
Pb1 Cs2 Cs1 55.79(3) 1_656 1_556 ?
Pb1 Cs2 Cs1 126.99(3) 1_656 . ?
Pb1 Cs2 Cs1 126.99(3) 4_666 . ?
Cs1 Cs2 Cs1 96.62(4) . 1_556 ?
Br6 Cs2 Pb1 155.84(6) 4_565 1_656 ?
Br6 Cs2 Pb1 93.55(3) 4_565 4_666 ?
Br6 Cs2 Pb1 93.55(3) . 1_656 ?
Br6 Cs2 Pb1 155.84(6) . 4_666 ?
Br6 Cs2 Cs1 43.38(4) . . ?
Br6 Cs2 Cs1 100.57(5) 4_565 1_556 ?
Br6 Cs2 Cs1 43.38(4) 4_565 . ?
Br6 Cs2 Cs1 100.57(5) . 1_556 ?
Br6 Cs2 Br6 85.60(7) 4_565 . ?
Br6 Cs2 Br8 120.26(7) . 4_565 ?
Br6 Cs2 Br8 68.76(4) . . ?
Br6 Cs2 Br8 120.26(7) 4_565 . ?
Br6 Cs2 Br8 68.76(5) 4_565 4_565 ?
Br6 Cs2 Br1 76.78(4) 4_565 4_666 ?
Br6 Cs2 Br1 158.94(6) 4_565 1_656 ?
Br6 Cs2 Br1 76.78(4) . 1_656 ?
Br6 Cs2 Br1 158.94(6) . 4_666 ?
Br6 Cs2 Br3 132.54(5) 4_565 1_656 ?
Br6 Cs2 Br3 132.54(5) . 1_656 ?
Br6 Cs2 Br5 107.40(6) . 1_655 ?
Br6 Cs2 Br5 107.40(6) 4_565 1_655 ?
Br8 Cs2 Pb1 91.27(5) 4_565 1_656 ?
Br8 Cs2 Pb1 91.27(5) . 4_666 ?
Br8 Cs2 Pb1 39.12(3) . 1_656 ?
Br8 Cs2 Pb1 39.12(3) 4_565 4_666 ?
Br8 Cs2 Cs1 89.49(5) . . ?
Br8 Cs2 Cs1 40.16(4) 4_565 1_556 ?
Br8 Cs2 Cs1 40.16(4) . 1_556 ?
Br8 Cs2 Cs1 89.49(5) 4_565 . ?
Br8 Cs2 Br8 79.20(7) 4_565 . ?
Br8 Cs2 Br1 130.43(6) . 4_666 ?
Br8 Cs2 Br1 63.80(4) . 1_656 ?
Br8 Cs2 Br1 130.43(6) 4_565 1_656 ?
Br8 Cs2 Br1 63.80(4) 4_565 4_666 ?
Br1 Cs2 Pb1 39.31(3) 4_666 4_666 ?
Br1 Cs2 Pb1 107.25(5) 4_666 1_656 ?
Br1 Cs2 Pb1 39.31(3) 1_656 1_656 ?
Br1 Cs2 Pb1 107.25(5) 1_656 4_666 ?
Br1 Cs2 Cs1 94.00(4) 1_656 1_556 ?
Br1 Cs2 Cs1 120.16(4) 1_656 . ?
Br1 Cs2 Cs1 120.16(4) 4_666 . ?
Br1 Cs2 Cs1 94.00(4) 4_666 1_556 ?
Br1 Cs2 Br1 117.52(8) 1_656 4_666 ?
Br3 Cs2 Pb1 39.58(2) 1_656 1_656 ?
Br3 Cs2 Pb1 39.58(2) 1_656 4_666 ?
Br3 Cs2 Cs1 149.28(8) 1_656 . ?
Br3 Cs2 Cs1 52.66(6) 1_656 1_556 ?
Br3 Cs2 Br8 67.30(6) 1_656 4_565 ?
Br3 Cs2 Br8 67.30(6) 1_656 . ?
Br3 Cs2 Br1 68.52(4) 1_656 1_656 ?
Br3 Cs2 Br1 68.52(4) 1_656 4_666 ?
Br5 Cs2 Pb1 95.92(5) 1_655 4_666 ?
Br5 Cs2 Pb1 95.92(5) 1_655 1_656 ?
Br5 Cs2 Cs1 141.47(7) 1_655 1_556 ?
Br5 Cs2 Cs1 121.91(7) 1_655 . ?
Br5 Cs2 Br8 131.20(5) 1_655 . ?
Br5 Cs2 Br8 131.20(5) 1_655 4_565 ?
Br5 Cs2 Br1 67.99(4) 1_655 4_666 ?
Br5 Cs2 Br1 67.99(4) 1_655 1_656 ?
Br5 Cs2 Br3 88.81(9) 1_655 1_656 ?
Pb1 Br6 Pb2 152.67(8) 1_655 . ?
Pb1 Br6 Cs1 90.34(6) 1_655 . ?
Pb1 Br6 Cs2 112.52(7) 1_655 . ?
Pb2 Br6 Cs1 86.32(6) . . ?
Pb2 Br6 Cs2 94.80(6) . . ?
Cs2 Br6 Cs1 96.11(5) . . ?
Pb1 Br4 Cs1 93.30(6) . . ?
Pb2 Br4 Pb1 149.41(8) . . ?
Pb2 Br4 Cs1 84.01(6) . . ?
Pb1 Br8 Cs1 94.73(6) 1_656 1_556 ?
Pb1 Br8 Cs2 86.36(6) 1_656 . ?
Pb2 Br8 Pb1 152.22(8) . 1_656 ?
Pb2 Br8 Cs1 113.04(7) . 1_556 ?
Pb2 Br8 Cs2 90.93(6) . . ?
Cs1 Br8 Cs2 96.86(5) 1_556 . ?
Pb1 Br1 Cs2 84.57(5) . 1_454 ?
Pb2 Br1 Pb1 151.27(8) 1_554 . ?
Pb2 Br1 Cs2 94.33(6) 1_554 1_454 ?
Pb1 Br3 Pb1 158.34(13) . 4_565 ?
Pb1 Br3 Cs1 100.53(7) 4_565 . ?
Pb1 Br3 Cs1 100.53(7) . . ?
Pb1 Br3 Cs2 88.92(6) 4_565 1_454 ?
Pb1 Br3 Cs2 88.92(6) . 1_454 ?
Cs1 Br3 Cs2 109.17(10) . 1_454 ?
Pb2 Br5 Pb2 158.77(13) . 4_565 ?
Pb2 Br5 Cs1 89.59(6) . . ?
Pb2 Br5 Cs1 89.59(6) 4_565 . ?
Pb2 Br5 Cs2 100.04(6) . 1_455 ?
Pb2 Br5 Cs2 100.04(6) 4_565 1_455 ?
Cs2 Br5 Cs1 111.11(10) 1_455 . ?
H1A C1 H1B 107.9 . . ?
C2 C1 H1A 109.1 . . ?
C2 C1 H1B 109.1 . . ?
C4 C1 H1A 109.1 . . ?
C4 C1 H1B 109.1 . . ?
C4 C1 C2 112.3(16) . . ?
C1 C2 H2A 108.6 . . ?
C1 C2 H2B 108.6 . . ?
H2A C2 H2B 107.6 . . ?
C3 C2 C1 114.6(17) . . ?
C3 C2 H2A 108.6 . . ?
C3 C2 H2B 108.6 . . ?
C2 C3 H3A 109.2 . . ?
C2 C3 H3B 109.2 . . ?
H3A C3 H3B 107.9 . . ?
N1 C3 C2 112.0(15) . . ?
N1 C3 H3A 109.2 . . ?
N1 C3 H3B 109.2 . . ?
C1 C4 H4A 108.9 . . ?
C1 C4 H4B 108.9 . . ?
C1 C4 N2 113.2(15) . . ?
H4A C4 H4B 107.8 . . ?
N2 C4 H4A 108.9 . . ?
N2 C4 H4B 108.9 . . ?
C4 N2 H2C 109.5 . . ?
C4 N2 H2D 109.5 . . ?
C4 N2 H2E 109.5 . . ?
H2C N2 H2D 109.5 . . ?
H2C N2 H2E 109.5 . . ?
H2D N2 H2E 109.5 . . ?
C3 N1 H1C 109.5 . . ?
C3 N1 H1D 109.5 . . ?
C3 N1 H1E 109.5 . . ?
H1C N1 H1D 109.5 . . ?
H1C N1 H1E 109.5 . . ?
H1D N1 H1E 109.5 . . ?

loop_
_geom_bond_atom_site_label_1
_geom_bond_atom_site_label_2
_geom_bond_distance
_geom_bond_site_symmetry_2
_geom_bond_publ_flag
Pb1 Cs2 4.7332(17) 1_454 ?
Pb1 Br6 3.0036(19) 1_455 ?
Pb1 Br2 2.9334(19) . ?
Pb1 Br4 2.989(2) . ?
Pb1 Br8 2.9922(19) 1_454 ?
Pb1 Br1 3.0123(19) . ?
Pb1 Br3 3.0163(10) . ?
Pb2 Cs1 4.7414(17) . ?
Pb2 Br7 2.9522(19) . ?
Pb2 Br6 3.0048(19) . ?
Pb2 Br4 2.989(2) . ?
Pb2 Br8 2.9909(19) . ?
Pb2 Br1 3.001(2) 1_556 ?
Pb2 Br5 3.0238(10) . ?
Cs1 Cs2 5.625(3) 1_554 ?
Cs1 Cs2 5.597(3) . ?
Cs1 Br6 3.866(3) 4_565 ?
Cs1 Br6 3.866(3) . ?
Cs1 Br4 4.006(2) . ?
Cs1 Br4 4.006(2) 4_565 ?
Cs1 Br8 3.654(3) 1_554 ?
Cs1 Br8 3.654(3) 4_564 ?
Cs1 Br3 3.640(4) . ?
Cs1 Br5 3.674(4) . ?
Cs2 Br6 3.657(2) 4_565 ?
Cs2 Br6 3.657(2) . ?
Cs2 Br8 3.862(3) 4_565 ?
Cs2 Br8 3.862(3) . ?
Cs2 Br1 3.947(2) 4_666 ?
Cs2 Br1 3.947(2) 1_656 ?
Cs2 Br3 3.705(4) 1_656 ?
Cs2 Br5 3.658(4) 1_655 ?
C1 H1A 0.9700 . ?
C1 H1B 0.9700 . ?
C1 C2 1.54(3) . ?
C1 C4 1.44(3) . ?
C2 H2A 0.9700 . ?
C2 H2B 0.9700 . ?
C2 C3 1.53(3) . ?
C3 H3A 0.9700 . ?
C3 H3B 0.9700 . ?
C3 N1 1.49(2) . ?
C4 H4A 0.9700 . ?
C4 H4B 0.9700 . ?
C4 N2 1.51(2) . ?
N2 H2C 0.8900 . ?
N2 H2D 0.8900 . ?
N2 H2E 0.8900 . ?
N1 H1C 0.8900 . ?
N1 H1D 0.8900 . ?
N1 H1E 0.8900 . ?

loop_
_geom_torsion_atom_site_label_1
_geom_torsion_atom_site_label_2
_geom_torsion_atom_site_label_3
_geom_torsion_atom_site_label_4
_geom_torsion
_geom_torsion_site_symmetry_1
_geom_torsion_site_symmetry_2
_geom_torsion_site_symmetry_3
_geom_torsion_site_symmetry_4
_geom_torsion_publ_flag
C1 C2 C3 N1 86(2) . . . . ?
C2 C1 C4 N2 -173.3(16) . . . . ?
C4 C1 C2 C3 174.6(17) . . . . ?
